data_7122952
loop_
_publ_author_name
'Ghosh, Pradyut'
'Nandi, Mandira'
'Bej, Somnath'
'Ghosh, Tamal Kanti'

_publ_section_title
;
 A multifunctional catenated host for efficient binding of Eu3+ and Gd3+
;
_journal_name_full 'Chemical Communications'
_journal_paper_doi 10.1039/C9CC00090A
_journal_year 2019
_chemical_formula_moiety 'C72 H60 N4 Na O12, F6 P'
_chemical_formula_sum 'C72 H60 F6 N4 Na O12 P'
_chemical_formula_weight 1341.20
_space_group_crystal_system triclinic
_space_group_IT_number 2
_space_group_name_Hall '-P 1'
_space_group_name_H-M_alt 'P -1'
_symmetry_space_group_name_Hall '-P 1'
_symmetry_space_group_name_H-M 'P -1'
_atom_sites_solution_hydrogens geom
_atom_sites_solution_primary direct
_audit_creation_date 2018-09-20
_audit_creation_method
;
Olex2 1.2
(compiled 2017.08.10 svn.r3458 for OlexSys, GUI svn.r5381)
;
_audit_update_record
;
2018-10-03 deposited with the CCDC.
2019-02-07 downloaded from the CCDC.
;
_cell_angle_alpha 88.766(18)
_cell_angle_beta 85.77(2)
_cell_angle_gamma 87.085(19)
_cell_formula_units_Z 2
_cell_length_a 9.036(5)
_cell_length_b 18.365(10)
_cell_length_c 21.014(12)
_cell_measurement_reflns_used 4048
_cell_measurement_temperature 107.35
_cell_measurement_theta_max 23.822
_cell_measurement_theta_min 2.471
_cell_volume 3473(3)
_computing_cell_refinement 'Bruker SAINT'
_computing_data_collection 'Bruker APEX2'
_computing_data_reduction 'Bruker SAINT'
_computing_molecular_graphics 'Olex2 (Dolomanov et al., 2009)'
_computing_publication_material 'Olex2 (Dolomanov et al., 2009)'
_computing_structure_refinement 'SHELXL-2014/6 (Sheldrick, 2014)'
_computing_structure_solution SHELXS-97
_diffrn_ambient_temperature 107.35
_diffrn_measured_fraction_theta_full 0.947
_diffrn_measured_fraction_theta_max 0.947
_diffrn_measurement_device_type 'Bruker APEX-II CCD'
_diffrn_measurement_method '\f and \w scans'
_diffrn_radiation_type MoK\a
_diffrn_radiation_wavelength 0.71073
_diffrn_reflns_av_R_equivalents 0.1209
_diffrn_reflns_av_unetI/netI 0.2190
_diffrn_reflns_Laue_measured_fraction_full 0.947
_diffrn_reflns_Laue_measured_fraction_max 0.947
_diffrn_reflns_limit_h_max 10
_diffrn_reflns_limit_h_min -10
_diffrn_reflns_limit_k_max 20
_diffrn_reflns_limit_k_min -20
_diffrn_reflns_limit_l_max 23
_diffrn_reflns_limit_l_min -23
_diffrn_reflns_number 19831
_diffrn_reflns_point_group_measured_fraction_full 0.947
_diffrn_reflns_point_group_measured_fraction_max 0.947
_diffrn_reflns_theta_full 23.969
_diffrn_reflns_theta_max 23.969
_diffrn_reflns_theta_min 2.221
_diffrn_standards_number 0
_exptl_absorpt_coefficient_mu 0.125
_exptl_absorpt_correction_T_max 0.7450
_exptl_absorpt_correction_T_min 0.5465
_exptl_absorpt_correction_type multi-scan
_exptl_absorpt_process_details
'SADABS-2016/2 (Bruker,2016/2) was used for absorption correction. wR2(int) was 0.1525 before and 0.1059 after correction. The Ratio of minimum to maximum transmission is 0.7336. The \l/2 correction factor is Not present.'
_exptl_crystal_colour colourless
_exptl_crystal_colour_primary colourless
_exptl_crystal_density_diffrn 1.283
_exptl_crystal_description block
_exptl_crystal_F_000 1392
_exptl_crystal_size_max 0.1
_exptl_crystal_size_mid 0.06
_exptl_crystal_size_min 0.04
_refine_diff_density_max 0.635
_refine_diff_density_min -0.666
_refine_diff_density_rms 0.088
_refine_ls_extinction_method none
_refine_ls_goodness_of_fit_ref 1.024
_refine_ls_hydrogen_treatment constr
_refine_ls_matrix_type full
_refine_ls_number_parameters 844
_refine_ls_number_reflns 10288
_refine_ls_number_restraints 7
_refine_ls_restrained_S_all 1.024
_refine_ls_R_factor_all 0.2255
_refine_ls_R_factor_gt 0.1218
_refine_ls_shift/su_max 0.006
_refine_ls_shift/su_mean 0.000
_refine_ls_structure_factor_coef Fsqd
_refine_ls_weighting_details 'w=1/[\s^2^(Fo^2^)+(0.1745P)^2^+3.0677P] where P=(Fo^2^+2Fc^2^)/3'
_refine_ls_weighting_scheme calc
_refine_ls_wR_factor_gt 0.3045
_refine_ls_wR_factor_ref 0.3667
_reflns_Friedel_coverage 0.000
_reflns_number_gt 4563
_reflns_number_total 10288
_reflns_threshold_expression 'I > 2\s(I)'
_cod_data_source_file c9cc00090a2.cif
_cod_data_source_block CATN
_cod_database_code 7122952
_shelx_shelxl_version_number 2014/6
_shelx_space_group_comment
;
The symmetry employed for this shelxl refinement is uniquely defined
by the following loop, which should always be used as a source of
symmetry information in preference to the above space-group names.
They are only intended as comments.
;
_shelx_estimated_absorpt_t_max 0.995
_shelx_estimated_absorpt_t_min 0.988
_olex2_refinement_description
;
1. Fixed Uiso
 At 1.2 times of:
  All C(H) groups, All C(H,H) groups
2. Restrained distances
 C46-C34
 1.54 with sigma of 0.02
 C35-C14 = C6-C34
 1.54 with sigma of 0.02
 C0AA-C02M
 1.34 with sigma of 0.02
 C8-C46
 1.54 with sigma of 0.02
 C96-C35
 1.54 with sigma of 0.02
3. Rigid bond restraints
 C02I, C02M
 with sigma for 1-2 distances of 0.01 and sigma for 1-3 distances of 0.01
4. Others
 Sof(C1)=Sof(C6)=Sof(H6A)=Sof(H6B)=Sof(C8)=Sof(C21)=Sof(H21A)=Sof(H21B)=
 Sof(C34)=Sof(H34A)=Sof(H34B)=Sof(C46)=Sof(H46A)=Sof(H46B)=Sof(C19)=1-FVAR(1)
 Sof(C02H)=Sof(H02O)=Sof(H02P)=Sof(C02J)=Sof(C3)=Sof(C14)=Sof(H14A)=Sof(H14B)=
 Sof(C96)=Sof(H96A)=Sof(H96B)=Sof(C35)=Sof(H35A)=Sof(H35B)=Sof(C11)=FVAR(1)
5.a Secondary CH2 refined with riding coordinates:
 C00X(H00A,H00B), C01C(H01A,H01C), C01J(H01H,H01I), C01R(H01J,H01L), C01X(H01O,
 H01P), C01Y(H01Q,H01R), C024(H02A,H02B), C025(H02C,H02D), C026(H02E,H02F),
 C027(H02G,H02H), C02A(H02I,H02J), C02B(H02K,H02L), C02G(H02M,H02N), C02H(H02O,
 H02P), C02I(H02Q,H02R), C14(H14A,H14B), C96(H96A,H96B), C35(H35A,H35B), C6(H6A,
 H6B), C21(H21A,H21B), C34(H34A,H34B), C46(H46A,H46B)
5.b Aromatic/amide H refined with riding coordinates:
 C00L(H00L), C00S(H00S), C011(H011), C012(H012), C013(H013), C014(H014),
 C016(H016), C017(H017), C01B(H01B), C01D(H01D), C01E(H01E), C01F(H01F),
 C01G(H01G), C01K(H01K), C01M(H01M), C01N(H01N), C01T(H01T), C01U(H01U),
 C01Z(H01Z), C020(H020), C022(H022), C023(H023), C028(H028), C029(H029)
;
_olex2_submission_special_instructions 'No special instructions were received'

loop_
_space_group_symop_operation_xyz
'x, y, z'
'-x, -y, -z'

loop_
_atom_site_label
_atom_site_type_symbol
_atom_site_fract_x
_atom_site_fract_y
_atom_site_fract_z
_atom_site_U_iso_or_equiv
_atom_site_adp_type
_atom_site_occupancy
_atom_site_site_symmetry_order
_atom_site_calc_flag
_atom_site_refinement_flags_posn
_atom_site_refinement_flags_adp
_atom_site_refinement_flags_occupancy
_atom_site_disorder_assembly
_atom_site_disorder_group
Na01 Na 0.3850(4) 0.29542(16) 0.37065(13) 0.0377(8) Uani 1 1 d . . . . .
P02 P 0.5493(5) 0.80338(18) 0.2812(2) 0.1019(13) Uani 1 1 d . . . . .
O003 O 0.3867(6) 0.4943(3) 0.0696(2) 0.0360(14) Uani 1 1 d . . . . .
O004 O 0.0971(6) 0.5609(3) 0.0517(2) 0.0368(14) Uani 1 1 d . . . . .
O005 O -0.1295(6) 0.5315(3) 0.2670(2) 0.0419(15) Uani 1 1 d . . . . .
O006 O 0.7103(6) 0.2192(3) 0.2048(2) 0.0449(16) Uani 1 1 d . . . . .
O007 O 0.6232(7) 0.2884(3) 0.2872(2) 0.0431(15) Uani 1 1 d . . . . .
O009 O 0.5538(7) 0.3446(3) 0.4593(3) 0.0497(17) Uani 1 1 d . . . . .
O00A O 0.1971(7) 0.2233(3) 0.3012(3) 0.0486(17) Uani 1 1 d . . . . .
O00B O -0.0970(7) 0.6028(3) 0.1433(2) 0.0489(17) Uani 1 1 d . . . . .
O00C O 0.1873(7) 0.3253(3) 0.4694(2) 0.0473(17) Uani 1 1 d . . . . .
N00D N 0.4912(7) 0.1723(3) 0.3437(3) 0.0325(16) Uani 1 1 d . . . . .
O00E O 0.1209(7) 0.2237(3) 0.2015(3) 0.0538(18) Uani 1 1 d . . . . .
N00F N 0.4547(8) 0.4256(3) 0.3629(3) 0.0369(16) Uiso 1 1 d . . . . .
N00G N 0.2794(7) 0.3636(4) 0.2799(3) 0.0350(17) Uani 1 1 d . . . . .
N00H N 0.3109(8) 0.1952(4) 0.4506(3) 0.0395(18) Uani 1 1 d . . . . .
O00I O 0.6775(8) 0.4371(4) 0.4930(3) 0.067(2) Uani 1 1 d . . . . .
C00J C 0.4430(9) 0.1134(4) 0.3753(4) 0.035(2) Uani 1 1 d . . . . .
C00K C 0.5765(9) 0.1622(4) 0.2897(4) 0.0301(19) Uani 1 1 d . . . . .
C00L C 0.5766(9) 0.4622(5) 0.1356(3) 0.035(2) Uani 1 1 d . . . . .
H00L H 0.580174 0.512362 0.145120 0.042 Uiso 1 1 calc R . . . .
C00M C -0.0644(8) 0.5015(5) 0.3191(3) 0.034(2) Uani 1 1 d . . . . .
C00N C 0.6360(9) 0.2299(5) 0.2618(4) 0.034(2) Uani 1 1 d . . . . .
C00O C 0.4769(9) 0.4397(4) 0.0943(3) 0.035(2) Uani 1 1 d . . . . .
F00P F 0.6667(9) 0.8542(4) 0.3058(4) 0.121(3) Uani 1 1 d . . . . .
C00Q C 0.0020(9) 0.6193(4) 0.0372(4) 0.034(2) Uani 1 1 d . . . . .
C00R C 0.3064(9) 0.4354(4) 0.2717(3) 0.0316(19) Uani 1 1 d . . . . .
C00S C 0.1294(10) 0.3734(5) 0.1894(3) 0.042(2) Uani 1 1 d . . . . .
H00S H 0.071705 0.349791 0.160731 0.050 Uiso 1 1 calc R . . . .
C00T C 0.4007(9) 0.4673(4) 0.3146(4) 0.035(2) Uani 1 1 d . . . . .
C00U C 0.5439(9) 0.4565(5) 0.4007(4) 0.041(2) Uani 1 1 d . . . . .
F00V F 0.4571(10) 0.8720(4) 0.2584(4) 0.130(3) Uani 1 1 d . . . . .
C00W C 0.2425(9) 0.4791(4) 0.2236(4) 0.035(2) Uani 1 1 d . . . . .
C00X C 0.2005(9) 0.5388(4) 0.0014(3) 0.033(2) Uani 1 1 d . . . . .
H00A H 0.267124 0.578742 -0.010731 0.040 Uiso 1 1 calc R . . . .
H00B H 0.147641 0.526868 -0.036401 0.040 Uiso 1 1 calc R . . . .
C00Y C 0.1953(9) 0.3341(4) 0.2388(3) 0.036(2) Uani 1 1 d . . . . .
C00Z C 0.1717(9) 0.2551(5) 0.2522(4) 0.039(2) Uani 1 1 d . . . . .
O010 O 0.1335(11) 0.3006(5) 0.5729(3) 0.112(3) Uani 1 1 d . . . . .
C011 C 0.1504(9) 0.4463(5) 0.1836(3) 0.037(2) Uani 1 1 d . . . . .
H011 H 0.102048 0.474715 0.152252 0.044 Uiso 1 1 calc R . . . .
C012 C 0.6724(10) 0.4106(5) 0.1633(3) 0.040(2) Uani 1 1 d . . . . .
H012 H 0.740448 0.426053 0.191979 0.048 Uiso 1 1 calc R . . . .
C013 C -0.0897(10) 0.4288(4) 0.3328(3) 0.037(2) Uani 1 1 d . . . . .
H013 H -0.151880 0.402817 0.307757 0.044 Uiso 1 1 calc R . . . .
C014 C 0.4725(10) 0.3664(4) 0.0804(4) 0.041(2) Uani 1 1 d . . . . .
H014 H 0.402761 0.350963 0.052388 0.050 Uiso 1 1 calc R . . . .
C015 C 0.6697(10) 0.3375(5) 0.1497(4) 0.042(2) Uani 1 1 d . . . . .
C016 C 0.0066(10) 0.6566(4) -0.0193(4) 0.041(2) Uani 1 1 d . . . . .
H016 H 0.080748 0.643625 -0.052027 0.050 Uiso 1 1 calc R . . . .
C017 C 0.0896(10) 0.5035(5) 0.4065(4) 0.045(2) Uani 1 1 d . . . . .
H017 H 0.153660 0.528949 0.431127 0.054 Uiso 1 1 calc R . . . .
C018 C 0.3530(9) 0.1255(5) 0.4352(4) 0.038(2) Uani 1 1 d . . . . .
C019 C -0.1055(9) 0.6399(5) 0.0867(4) 0.039(2) Uani 1 1 d . . . . .
C01A C 0.0643(10) 0.4321(5) 0.4211(3) 0.039(2) Uani 1 1 d . . . . .
C01B C 0.0244(10) 0.5392(5) 0.3569(3) 0.041(2) Uani 1 1 d . . . . .
H01B H 0.039970 0.589412 0.348465 0.049 Uiso 1 1 calc R . . . .
C01C C -0.1111(11) 0.6077(5) 0.2571(4) 0.048(2) Uani 1 1 d . . . . .
H01A H -0.004062 0.617397 0.251450 0.058 Uiso 1 1 calc R . . . .
H01C H -0.155496 0.634998 0.294453 0.058 Uiso 1 1 calc R . . . .
C01D C 0.5691(10) 0.3156(5) 0.1071(4) 0.044(2) Uani 1 1 d . . . . .
H01D H 0.567264 0.265674 0.096472 0.053 Uiso 1 1 calc R . . . .
C01E C 0.2787(10) 0.5531(5) 0.2162(4) 0.044(2) Uani 1 1 d . . . . .
H01E H 0.237169 0.582071 0.183377 0.052 Uiso 1 1 calc R . . . .
C01F C 0.3702(11) 0.5831(5) 0.2544(4) 0.048(2) Uani 1 1 d . . . . .
H01F H 0.392714 0.632852 0.248244 0.058 Uiso 1 1 calc R . . . .
C01G C -0.0235(10) 0.3948(5) 0.3832(4) 0.042(2) Uani 1 1 d . . . . .
H01G H -0.038583 0.344684 0.391981 0.050 Uiso 1 1 calc R . . . .
C01H C 0.4792(10) 0.0410(5) 0.3555(4) 0.044(2) Uani 1 1 d . . . . .
F01I F 0.4662(12) 0.8073(4) 0.3482(4) 0.146(4) Uani 1 1 d . . . . .
C01J C 0.2901(9) 0.4726(4) 0.0232(4) 0.040(2) Uani 1 1 d . . . . .
H01H H 0.222845 0.435763 0.042115 0.048 Uiso 1 1 calc R . . . .
H01I H 0.349374 0.450599 -0.013671 0.048 Uiso 1 1 calc R . . . .
C01K C -0.2044(11) 0.7324(5) 0.0176(4) 0.047(2) Uani 1 1 d . . . . .
H01K H -0.275949 0.770808 0.010280 0.056 Uiso 1 1 calc R . . . .
C01L C 0.7822(9) 0.2839(5) 0.1764(4) 0.049(2) Uani 1 1 d . . . . .
C01M C -0.0969(11) 0.7140(5) -0.0297(4) 0.051(3) Uani 1 1 d . . . . .
H01M H -0.092931 0.740096 -0.069258 0.061 Uiso 1 1 calc R . . . .
C01N C 0.6128(11) 0.0930(4) 0.2644(4) 0.045(2) Uani 1 1 d . . . . .
H01N H 0.670128 0.087592 0.224843 0.054 Uiso 1 1 calc R . . . .
C01O C 0.2330(10) 0.2058(5) 0.5061(4) 0.047(2) Uani 1 1 d . . . . .
C01P C 0.4339(10) 0.5411(5) 0.3041(4) 0.043(2) Uani 1 1 d . . . . .
C01Q C 0.6000(11) 0.4126(6) 0.4546(4) 0.049(2) Uani 1 1 d . . . . .
C01R C -0.1873(10) 0.6319(5) 0.1979(3) 0.049(3) Uani 1 1 d . . . . .
H01J H -0.288257 0.613008 0.199379 0.059 Uiso 1 1 calc R . . . .
H01L H -0.196126 0.685757 0.194896 0.059 Uiso 1 1 calc R . . . .
F01S F 0.6360(11) 0.7346(4) 0.3020(6) 0.176(5) Uani 1 1 d . . . . .
C01T C 0.5884(9) 0.5289(5) 0.3915(4) 0.045(2) Uani 1 1 d . . . . .
H01T H 0.657410 0.547969 0.417984 0.054 Uiso 1 1 calc R . . . .
C01U C 0.5635(11) 0.0337(5) 0.2982(4) 0.047(2) Uani 1 1 d . . . . .
H01U H 0.587469 -0.013698 0.281981 0.056 Uiso 1 1 calc R . . . .
C01V C 0.3149(12) 0.0651(5) 0.4738(5) 0.057(3) Uani 1 1 d . . . . .
C01W C 0.1778(12) 0.2813(5) 0.5200(4) 0.059(3) Uani 1 1 d . . . . .
C01X C 0.6003(12) 0.3021(5) 0.5158(4) 0.061(3) Uani 1 1 d . . . . .
H01O H 0.522928 0.267543 0.529304 0.073 Uiso 1 1 calc R . . . .
H01P H 0.608823 0.335699 0.551374 0.073 Uiso 1 1 calc R . . . .
C01Y C 1.0072(11) 0.0519(6) 0.3734(5) 0.063(3) Uani 1 1 d . . . . .
H01Q H 1.100312 0.076418 0.360998 0.075 Uiso 1 1 calc R . . . .
H01R H 1.020493 0.025470 0.414321 0.075 Uiso 1 1 calc R . . . .
C01Z C 0.4287(12) -0.0191(5) 0.3960(5) 0.059(3) Uani 1 1 d . . . . .
H01Z H 0.447634 -0.067860 0.382264 0.071 Uiso 1 1 calc R . . . .
C020 C -0.2094(11) 0.6954(5) 0.0759(4) 0.050(3) Uani 1 1 d . . . . .
H020 H -0.284417 0.708357 0.108307 0.060 Uiso 1 1 calc R . . . .
C021 C 0.0975(12) 0.1458(5) 0.2088(4) 0.059(3) Uani 1 1 d . . . . .
C022 C 0.3556(12) -0.0062(5) 0.4524(5) 0.061(3) Uani 1 1 d . . . . .
H022 H 0.329844 -0.046492 0.479395 0.073 Uiso 1 1 calc R . . . .
C023 C 0.5310(11) 0.5711(5) 0.3442(4) 0.051(2) Uani 1 1 d . . . . .
H023 H 0.556607 0.620429 0.338514 0.061 Uiso 1 1 calc R . . . .
C024 C 0.8882(11) 0.1621(6) 0.4370(4) 0.057(3) Uani 1 1 d . . . . .
H02A H 0.906331 0.134105 0.476680 0.068 Uiso 1 1 calc R . . . .
H02B H 0.973689 0.193132 0.427166 0.068 Uiso 1 1 calc R . . . .
C025 C 0.7502(12) 0.2106(5) 0.4487(4) 0.059(3) Uani 1 1 d . . . . .
H02C H 0.736119 0.240078 0.409474 0.071 Uiso 1 1 calc R . . . .
H02D H 0.664583 0.179002 0.455327 0.071 Uiso 1 1 calc R . . . .
C026 C 0.1276(14) 0.3979(5) 0.4803(4) 0.070(4) Uani 1 1 d . . . . .
H02E H 0.206853 0.428264 0.493788 0.084 Uiso 1 1 calc R . . . .
H02F H 0.048310 0.397093 0.515435 0.084 Uiso 1 1 calc R . . . .
C027 C 0.8815(11) 0.1095(5) 0.3836(5) 0.059(3) Uani 1 1 d . . . . .
H02G H 0.875668 0.138295 0.343406 0.071 Uiso 1 1 calc R . . . .
H02H H 0.787585 0.084070 0.390777 0.071 Uiso 1 1 calc R . . . .
C028 C 0.1975(14) 0.1500(6) 0.5498(5) 0.074(3) Uani 1 1 d . . . . .
H028 H 0.146515 0.160347 0.589944 0.088 Uiso 1 1 calc R . . . .
C029 C 0.2378(13) 0.0807(6) 0.5332(5) 0.076(3) Uani 1 1 d . . . . .
H029 H 0.213787 0.041777 0.562052 0.091 Uiso 1 1 calc R . . . .
C02A C 0.7445(12) 0.2607(6) 0.5027(4) 0.066(3) Uani 1 1 d . . . . .
H02I H 0.823172 0.295991 0.494271 0.079 Uiso 1 1 calc R . . . .
H02J H 0.767514 0.232213 0.541593 0.079 Uiso 1 1 calc R . . . .
C02B C 0.9816(14) -0.0028(6) 0.3229(5) 0.079(3) Uani 1 1 d . . . . .
H02K H 0.883679 -0.023844 0.332931 0.095 Uiso 1 1 calc R . . . .
H02L H 0.978880 0.022765 0.281026 0.095 Uiso 1 1 calc R . . . .
F02C F 0.4297(16) 0.7531(5) 0.2565(7) 0.223(6) Uani 1 1 d . . . . .
F02E F 0.6340(17) 0.7989(5) 0.2124(5) 0.220(6) Uani 1 1 d . . . . .
C02G C 1.0997(18) -0.0637(7) 0.3181(7) 0.120(5) Uani 1 1 d . . . . .
H02M H 1.108564 -0.085798 0.361131 0.144 Uiso 1 1 calc R . . . .
H02N H 1.195853 -0.042615 0.304579 0.144 Uiso 1 1 calc R . . . .
C02H C 0.257(3) 0.1165(12) 0.1090(11) 0.061(6) Uiso 0.531(19) 1 d . . P A 1
H02O H 0.169843 0.104877 0.086062 0.073 Uiso 0.531(19) 1 calc R . P A 1
H02P H 0.296275 0.163918 0.094430 0.073 Uiso 0.531(19) 1 calc R . P A 1
C02I C 1.073(2) -0.1244(8) 0.2720(8) 0.135(6) Uani 1 1 d . U . . .
H02Q H 0.971922 -0.142086 0.281242 0.162 Uiso 1 1 calc R . . . .
H02R H 1.145615 -0.165869 0.277633 0.162 Uiso 1 1 calc R . . . .
C02J C 0.234(2) 0.1067(9) 0.1866(8) 0.052(6) Uiso 0.531(19) 1 d . . P A 1
C02M C 1.090(3) -0.0946(12) 0.2028(10) 0.171(8) Uani 1 1 d D U . . .
C2 C 0.871(4) -0.0729(18) 0.0796(15) 0.240(12) Uiso 1 1 d . . . . .
C3 C 0.802(6) 0.003(3) 0.095(2) 0.178(17) Uiso 0.531(19) 1 d . . P A 1
C0AA C 0.958(3) -0.083(2) 0.1771(17) 0.245(14) Uiso 1 1 d D . . . .
C14 C 0.365(3) 0.060(3) 0.111(2) 0.186(18) Uiso 0.531(19) 1 d D . P A 1
H14A H 0.326209 0.021579 0.085642 0.223 Uiso 0.531(19) 1 calc R . P A 1
H14B H 0.353035 0.041929 0.156106 0.223 Uiso 0.531(19) 1 calc R . P A 1
C96 C 0.685(5) 0.009(4) 0.083(4) 0.25(4) Uiso 0.531(19) 1 d D . P A 1
H96A H 0.653367 -0.040857 0.092386 0.298 Uiso 0.531(19) 1 calc R . P A 1
H96B H 0.697963 0.012561 0.036106 0.298 Uiso 0.531(19) 1 calc R . P A 1
C35 C 0.534(3) 0.0530(13) 0.0952(11) 0.076(7) Uiso 0.531(19) 1 d D . P A 1
H35A H 0.563921 0.086756 0.127464 0.091 Uiso 0.531(19) 1 calc R . P A 1
H35B H 0.537721 0.082667 0.055229 0.091 Uiso 0.531(19) 1 calc R . P A 1
C1 C 0.122(3) 0.1126(14) 0.1439(13) 0.086(9) Uiso 0.469(19) 1 d . . P A 2
C6 C 0.458(5) 0.1076(18) 0.0922(19) 0.145(14) Uiso 0.469(19) 1 d D . P A 2
H6A H 0.458777 0.119446 0.046031 0.174 Uiso 0.469(19) 1 calc R . P A 2
H6B H 0.538464 0.131943 0.111412 0.174 Uiso 0.469(19) 1 calc R . P A 2
C8 C 0.704(12) -0.080(4) 0.107(5) 0.37(5) Uiso 0.469(19) 1 d D . P A 2
C21 C 0.303(5) 0.124(2) 0.1279(18) 0.115(14) Uiso 0.469(19) 1 d . . P A 2
H21A H 0.297239 0.177531 0.120162 0.138 Uiso 0.469(19) 1 calc R . P A 2
H21B H 0.334207 0.118920 0.172024 0.138 Uiso 0.469(19) 1 calc R . P A 2
C34 C 0.461(6) 0.0251(19) 0.106(2) 0.174(19) Uiso 0.469(19) 1 d D . P A 2
H34A H 0.427544 0.015757 0.151424 0.208 Uiso 0.469(19) 1 calc R . P A 2
H34B H 0.393489 0.001498 0.078980 0.208 Uiso 0.469(19) 1 calc R . P A 2
C46 C 0.620(6) -0.007(2) 0.093(2) 0.135(16) Uiso 0.469(19) 1 d D . P A 2
H46A H 0.681697 0.029615 0.111052 0.162 Uiso 0.469(19) 1 calc R . P A 2
H46B H 0.637977 -0.000481 0.045839 0.162 Uiso 0.469(19) 1 calc R . P A 2
C19 C 0.949(11) -0.121(5) 0.142(5) 0.32(5) Uiso 0.469(19) 1 d . . P A 2
C11 C 0.986(6) -0.056(3) 0.101(3) 0.21(2) Uiso 0.531(19) 1 d . . P A 1

loop_
_atom_site_aniso_label
_atom_site_aniso_U_11
_atom_site_aniso_U_22
_atom_site_aniso_U_33
_atom_site_aniso_U_23
_atom_site_aniso_U_13
_atom_site_aniso_U_12
Na01 0.040(2) 0.0420(18) 0.0308(17) -0.0027(14) -0.0012(14) 0.0023(15)
P02 0.109(3) 0.052(2) 0.140(4) -0.022(2) 0.026(3) -0.001(2)
O003 0.031(3) 0.044(3) 0.031(3) -0.001(3) 0.003(3) 0.002(3)
O004 0.030(3) 0.047(3) 0.031(3) 0.003(3) 0.007(2) 0.008(3)
O005 0.043(4) 0.054(4) 0.028(3) -0.001(3) 0.001(3) 0.004(3)
O006 0.041(4) 0.053(4) 0.037(3) 0.000(3) 0.006(3) 0.011(3)
O007 0.051(4) 0.040(3) 0.036(3) -0.002(3) 0.011(3) 0.002(3)
O009 0.055(4) 0.056(4) 0.039(3) -0.005(3) -0.012(3) 0.001(3)
O00A 0.063(5) 0.049(4) 0.035(3) 0.016(3) -0.012(3) -0.005(3)
O00B 0.054(4) 0.059(4) 0.029(3) 0.011(3) 0.011(3) 0.017(3)
O00C 0.064(4) 0.053(4) 0.023(3) -0.003(3) -0.004(3) 0.017(3)
N00D 0.031(4) 0.033(4) 0.034(4) 0.004(3) -0.009(3) -0.003(3)
O00E 0.073(5) 0.052(4) 0.039(3) -0.003(3) -0.017(3) -0.006(3)
N00G 0.031(4) 0.044(4) 0.029(4) -0.003(3) 0.009(3) 0.002(3)
N00H 0.035(4) 0.053(5) 0.030(4) 0.004(3) 0.001(3) 0.003(4)
O00I 0.061(5) 0.091(5) 0.051(4) -0.024(4) -0.009(4) -0.008(4)
C00J 0.023(5) 0.042(5) 0.038(5) 0.002(4) -0.002(4) 0.009(4)
C00K 0.020(4) 0.037(5) 0.032(5) 0.006(4) 0.001(4) 0.001(4)
C00L 0.033(5) 0.048(5) 0.023(4) 0.001(4) 0.008(4) 0.002(4)
C00M 0.016(4) 0.061(6) 0.025(4) -0.011(4) 0.006(4) 0.006(4)
C00N 0.020(5) 0.045(6) 0.034(5) 0.001(4) 0.004(4) 0.010(4)
C00O 0.031(5) 0.049(6) 0.021(4) 0.009(4) 0.011(4) 0.007(4)
F00P 0.093(6) 0.078(5) 0.193(8) -0.007(5) -0.009(6) -0.007(4)
C00Q 0.027(5) 0.044(5) 0.031(5) 0.004(4) 0.008(4) 0.002(4)
C00R 0.030(5) 0.038(5) 0.025(4) 0.001(4) 0.013(4) -0.001(4)
C00S 0.047(6) 0.054(6) 0.023(4) 0.001(4) 0.005(4) 0.010(5)
C00T 0.031(5) 0.039(5) 0.033(5) -0.006(4) 0.021(4) 0.001(4)
C00U 0.033(5) 0.058(6) 0.032(5) -0.015(4) 0.005(4) 0.008(5)
F00V 0.130(7) 0.071(5) 0.194(8) -0.036(5) -0.032(6) 0.009(5)
C00W 0.028(5) 0.042(5) 0.031(4) -0.001(4) 0.018(4) 0.006(4)
C00X 0.023(5) 0.054(5) 0.021(4) 0.003(4) 0.014(3) 0.005(4)
C00Y 0.034(5) 0.045(5) 0.025(4) -0.005(4) 0.008(4) 0.003(4)
C00Z 0.028(5) 0.049(6) 0.040(5) -0.001(5) 0.005(4) 0.001(4)
O010 0.166(10) 0.111(7) 0.047(5) 0.004(4) 0.034(5) 0.056(6)
C011 0.039(5) 0.047(5) 0.021(4) 0.007(4) 0.010(4) 0.005(4)
C012 0.042(6) 0.055(6) 0.022(4) 0.005(4) 0.002(4) -0.010(5)
C013 0.048(6) 0.043(5) 0.018(4) -0.002(4) 0.004(4) -0.004(4)
C014 0.033(5) 0.043(5) 0.047(5) 0.003(4) 0.008(4) -0.004(4)
C015 0.042(6) 0.052(6) 0.029(5) 0.007(4) 0.006(4) 0.006(5)
C016 0.048(6) 0.048(5) 0.025(4) 0.009(4) 0.006(4) 0.004(5)
C017 0.047(6) 0.062(6) 0.025(5) -0.013(4) 0.008(4) 0.010(5)
C018 0.021(5) 0.050(6) 0.041(5) 0.011(4) -0.004(4) 0.003(4)
C019 0.033(5) 0.050(5) 0.034(5) 0.007(4) 0.002(4) 0.003(4)
C01A 0.044(6) 0.050(6) 0.021(4) -0.003(4) 0.005(4) 0.011(5)
C01B 0.042(6) 0.050(5) 0.026(4) -0.006(4) 0.010(4) 0.009(5)
C01C 0.046(6) 0.059(6) 0.037(5) 0.000(4) 0.008(4) 0.015(5)
C01D 0.034(6) 0.040(5) 0.057(6) 0.007(4) 0.010(5) -0.002(4)
C01E 0.047(6) 0.042(6) 0.039(5) 0.010(4) 0.015(4) 0.000(5)
C01F 0.049(6) 0.036(5) 0.056(6) 0.002(5) 0.021(5) 0.000(5)
C01G 0.043(6) 0.050(5) 0.030(5) -0.002(4) 0.012(4) 0.006(5)
C01H 0.043(6) 0.047(6) 0.042(5) 0.002(5) -0.004(5) 0.004(5)
F01I 0.192(10) 0.085(5) 0.149(7) 0.016(5) 0.061(7) -0.014(6)
C01J 0.024(5) 0.056(5) 0.037(5) -0.010(4) 0.001(4) 0.007(4)
C01K 0.060(7) 0.047(5) 0.032(5) 0.004(4) -0.006(5) 0.012(5)
C01L 0.025(5) 0.049(5) 0.067(6) 0.031(5) 0.013(4) 0.001(4)
C01M 0.059(7) 0.058(6) 0.034(5) 0.009(5) -0.002(5) -0.002(5)
C01N 0.063(7) 0.039(5) 0.033(5) -0.004(4) -0.005(5) 0.007(5)
C01O 0.044(6) 0.063(6) 0.031(5) 0.004(5) 0.007(4) -0.002(5)
C01P 0.033(5) 0.049(6) 0.044(5) -0.010(5) 0.016(4) -0.001(5)
C01Q 0.040(6) 0.068(7) 0.037(5) -0.025(5) 0.010(5) 0.001(5)
C01R 0.041(6) 0.072(6) 0.030(5) 0.001(4) 0.018(4) 0.021(5)
F01S 0.139(9) 0.052(4) 0.322(13) 0.004(6) 0.058(9) 0.033(5)
C01T 0.027(5) 0.054(6) 0.055(6) -0.024(5) 0.013(4) -0.016(5)
C01U 0.059(7) 0.039(5) 0.041(5) -0.003(5) -0.004(5) 0.002(5)
C01V 0.064(7) 0.053(6) 0.051(6) 0.017(5) 0.003(5) 0.006(5)
C01W 0.083(8) 0.065(7) 0.026(5) -0.007(5) 0.006(5) 0.020(6)
C01X 0.070(8) 0.074(7) 0.039(5) -0.003(5) -0.010(5) -0.004(6)
C01Y 0.035(6) 0.080(7) 0.071(7) -0.001(6) 0.012(5) -0.002(5)
C01Z 0.080(8) 0.031(5) 0.067(7) 0.005(5) -0.008(6) -0.001(5)
C020 0.053(6) 0.059(6) 0.036(5) 0.002(4) 0.003(4) 0.019(5)
C021 0.081(8) 0.039(6) 0.060(6) 0.004(5) -0.016(6) -0.013(5)
C022 0.070(8) 0.042(6) 0.068(7) 0.019(5) 0.011(6) 0.003(5)
C023 0.049(6) 0.044(5) 0.058(6) -0.005(5) 0.018(5) -0.010(5)
C024 0.043(6) 0.079(7) 0.047(6) 0.009(5) -0.001(5) -0.003(6)
C025 0.071(8) 0.062(6) 0.048(6) 0.005(5) -0.025(5) -0.010(6)
C026 0.113(10) 0.060(6) 0.034(5) -0.012(5) -0.018(6) 0.041(7)
C027 0.054(7) 0.061(6) 0.065(6) 0.016(5) -0.021(5) -0.014(5)
C028 0.099(10) 0.070(8) 0.047(6) 0.020(6) 0.019(6) 0.007(7)
C029 0.088(9) 0.068(8) 0.066(8) 0.032(6) 0.018(7) 0.000(7)
C02A 0.058(7) 0.100(8) 0.041(6) -0.003(6) -0.009(5) 0.005(6)
C02B 0.079(9) 0.080(8) 0.079(8) -0.007(7) -0.002(7) -0.010(7)
F02C 0.261(15) 0.076(6) 0.341(16) -0.069(8) -0.034(13) -0.071(8)
F02E 0.331(18) 0.126(8) 0.181(10) -0.048(7) 0.107(11) 0.038(10)
C02G 0.118(13) 0.090(10) 0.149(13) -0.045(10) 0.023(10) 0.005(9)
C02I 0.114(14) 0.118(13) 0.175(13) -0.052(11) -0.012(12) -0.004(10)
C02M 0.17(2) 0.184(19) 0.160(13) -0.047(13) -0.027(16) -0.007(16)

loop_
_atom_type_symbol
_atom_type_description
_atom_type_scat_dispersion_real
_atom_type_scat_dispersion_imag
_atom_type_scat_source
C C 0.0033 0.0016 'International Tables Vol C Tables 4.2.6.8 and 6.1.1.4'
H H 0.0000 0.0000 'International Tables Vol C Tables 4.2.6.8 and 6.1.1.4'
F F 0.0171 0.0103 'International Tables Vol C Tables 4.2.6.8 and 6.1.1.4'
N N 0.0061 0.0033 'International Tables Vol C Tables 4.2.6.8 and 6.1.1.4'
Na Na 0.0362 0.0249 'International Tables Vol C Tables 4.2.6.8 and 6.1.1.4'
O O 0.0106 0.0060 'International Tables Vol C Tables 4.2.6.8 and 6.1.1.4'
P P 0.1023 0.0942 'International Tables Vol C Tables 4.2.6.8 and 6.1.1.4'

loop_
_geom_angle_atom_site_label_1
_geom_angle_atom_site_label_2
_geom_angle_atom_site_label_3
_geom_angle
O007 Na01 O009 89.6(2)
O007 Na01 O00A 98.0(2)
O007 Na01 O00C 165.6(2)
O009 Na01 O00A 167.3(2)
O00C Na01 O009 76.8(2)
O00C Na01 O00A 96.2(2)
N00D Na01 O007 63.3(2)
N00D Na01 O009 105.7(2)
N00D Na01 O00A 69.4(2)
N00D Na01 O00C 124.8(2)
N00D Na01 N00F 139.8(3)
N00D Na01 N00G 114.2(2)
N00D Na01 N00H 65.2(2)
N00F Na01 O007 78.0(2)
N00F Na01 O009 61.7(2)
N00F Na01 O00A 129.7(2)
N00F Na01 O00C 91.1(2)
N00F Na01 N00H 142.5(2)
N00G Na01 O007 80.9(2)
N00G Na01 O009 128.5(2)
N00G Na01 O00A 63.2(2)
N00G Na01 O00C 103.6(2)
N00G Na01 N00F 66.8(2)
N00G Na01 N00H 138.4(3)
N00H Na01 O007 125.3(2)
N00H Na01 O009 87.2(2)
N00H Na01 O00A 80.1(2)
N00H Na01 O00C 59.8(2)
F00P P02 F02C 179.2(6)
F00P P02 F02E 92.2(7)
F00V P02 F00P 89.8(4)
F00V P02 F02C 89.5(6)
F00V P02 F02E 89.4(6)
F01I P02 F00P 88.2(5)
F01I P02 F00V 90.8(5)
F01I P02 F02C 91.6(7)
F01I P02 F02E 179.6(7)
F01S P02 F00P 92.3(5)
F01S P02 F00V 177.9(6)
F01S P02 F01I 89.8(6)
F01S P02 F02C 88.4(6)
F01S P02 F02E 90.1(6)
F02C P02 F02E 88.1(8)
C00O O003 C01J 116.0(6)
C00Q O004 C00X 115.0(5)
C00M O005 C01C 114.9(6)
C00N O006 C01L 115.0(7)
C00N O007 Na01 110.9(5)
C01Q O009 Na01 119.9(5)
C01Q O009 C01X 115.1(7)
C01X O009 Na01 125.0(5)
C00Z O00A Na01 112.4(5)
C019 O00B C01R 117.1(6)
C01W O00C Na01 120.6(5)
C01W O00C C026 114.7(6)
C026 O00C Na01 121.2(6)
C00J N00D Na01 121.0(5)
C00J N00D C00K 117.7(7)
C00K N00D Na01 120.0(5)
C00Z O00E C021 115.4(6)
C00T N00F Na01 117.3(5)
C00U N00F Na01 125.3(5)
C00U N00F C00T 117.4(7)
C00R N00G Na01 118.7(5)
C00Y N00G Na01 123.7(5)
C00Y N00G C00R 117.6(6)
C018 N00H Na01 117.5(5)
C01O N00H Na01 125.2(6)
C01O N00H C018 117.3(7)
N00D C00J C018 116.9(7)
N00D C00J C01H 123.8(8)
C01H C00J C018 119.2(8)
N00D C00K C00N 113.5(7)
N00D C00K C01N 122.9(8)
C01N C00K C00N 123.5(8)
C00O C00L H00L 120.3
C00O C00L C012 119.5(8)
C012 C00L H00L 120.3
O005 C00M C013 116.3(7)
O005 C00M C01B 123.9(8)
C013 C00M C01B 119.8(7)
O006 C00N C00K 112.3(7)
O007 C00N O006 123.1(8)
O007 C00N C00K 124.6(8)
O003 C00O C00L 115.3(7)
O003 C00O C014 124.6(7)
C00L C00O C014 120.0(7)
O004 C00Q C019 115.2(6)
C016 C00Q O004 125.0(7)
C016 C00Q C019 119.9(7)
N00G C00R C00T 118.1(7)
N00G C00R C00W 122.0(7)
C00W C00R C00T 119.9(7)
C00Y C00S H00S 120.9
C011 C00S H00S 120.9
C011 C00S C00Y 118.2(8)
N00F C00T C00R 119.2(7)
N00F C00T C01P 123.0(7)
C01P C00T C00R 117.9(7)
N00F C00U C01Q 118.2(8)
N00F C00U C01T 123.1(8)
C01T C00U C01Q 118.7(8)
C00R C00W C01E 119.3(8)
C011 C00W C00R 118.0(7)
C011 C00W C01E 122.6(7)
O004 C00X H00A 109.9
O004 C00X H00B 109.9
O004 C00X C01J 108.7(6)
H00A C00X H00B 108.3
C01J C00X H00A 109.9
C01J C00X H00B 109.9
N00G C00Y C00S 123.8(7)
N00G C00Y C00Z 113.4(7)
C00S C00Y C00Z 122.8(7)
O00A C00Z O00E 124.3(8)
O00A C00Z C00Y 124.9(7)
O00E C00Z C00Y 110.8(7)
C00S C011 C00W 120.1(7)
C00S C011 H011 119.9
C00W C011 H011 119.9
C00L C012 H012 119.4
C015 C012 C00L 121.1(8)
C015 C012 H012 119.4
C00M C013 H013 120.4
C01G C013 C00M 119.1(8)
C01G C013 H013 120.4
C00O C014 H014 119.9
C01D C014 C00O 120.3(8)
C01D C014 H014 119.9
C012 C015 C01D 118.7(7)
C012 C015 C01L 119.8(8)
C01D C015 C01L 121.3(8)
C00Q C016 H016 119.7
C00Q C016 C01M 120.5(8)
C01M C016 H016 119.7
C01A C017 H017 119.3
C01A C017 C01B 121.3(8)
C01B C017 H017 119.3
N00H C018 C00J 117.8(8)
N00H C018 C01V 123.3(8)
C01V C018 C00J 118.9(8)
O00B C019 C00Q 116.3(7)
O00B C019 C020 124.2(8)
C020 C019 C00Q 119.5(7)
C017 C01A C01G 118.7(7)
C017 C01A C026 118.7(8)
C01G C01A C026 122.5(8)
C00M C01B H01B 120.2
C017 C01B C00M 119.6(8)
C017 C01B H01B 120.2
O005 C01C H01A 110.1
O005 C01C H01C 110.1
O005 C01C C01R 108.2(7)
H01A C01C H01C 108.4
C01R C01C H01A 110.1
C01R C01C H01C 110.1
C014 C01D C015 120.4(8)
C014 C01D H01D 119.8
C015 C01D H01D 119.8
C00W C01E H01E 119.2
C01F C01E C00W 121.6(8)
C01F C01E H01E 119.2
C01E C01F H01F 119.7
C01E C01F C01P 120.5(8)
C01P C01F H01F 119.7
C013 C01G C01A 121.4(8)
C013 C01G H01G 119.3
C01A C01G H01G 119.3
C00J C01H C01Z 119.0(8)
C01U C01H C00J 116.0(8)
C01U C01H C01Z 125.0(9)
O003 C01J C00X 108.9(6)
O003 C01J H01H 109.9
O003 C01J H01I 109.9
C00X C01J H01H 109.9
C00X C01J H01I 109.9
H01H C01J H01I 108.3
C01M C01K H01K 119.7
C01M C01K C020 120.6(8)
C020 C01K H01K 119.7
O006 C01L C015 111.2(7)
C016 C01M H01M 120.2
C01K C01M C016 119.6(8)
C01K C01M H01M 120.2
C00K C01N H01N 121.0
C01U C01N C00K 118.0(8)
C01U C01N H01N 121.0
N00H C01O C01W 116.7(8)
N00H C01O C028 123.9(9)
C028 C01O C01W 119.3(9)
C00T C01P C01F 120.7(8)
C023 C01P C00T 117.7(8)
C023 C01P C01F 121.6(8)
O009 C01Q C00U 114.7(8)
O00I C01Q O009 122.4(9)
O00I C01Q C00U 122.8(9)
O00B C01R C01C 107.3(6)
O00B C01R H01J 110.3
O00B C01R H01L 110.3
C01C C01R H01J 110.3
C01C C01R H01L 110.3
H01J C01R H01L 108.5
C00U C01T H01T 120.4
C023 C01T C00U 119.2(8)
C023 C01T H01T 120.4
C01H C01U H01U 119.3
C01N C01U C01H 121.4(8)
C01N C01U H01U 119.3
C018 C01V C022 119.8(9)
C018 C01V C029 116.1(9)
C029 C01V C022 124.1(10)
O00C C01W C01O 113.2(7)
O010 C01W O00C 124.1(9)
O010 C01W C01O 122.7(9)
O009 C01X H01O 109.1
O009 C01X H01P 109.1
O009 C01X C02A 112.4(8)
H01O C01X H01P 107.9
C02A C01X H01O 109.1
C02A C01X H01P 109.1
H01Q C01Y H01R 107.7
C027 C01Y H01Q 108.8
C027 C01Y H01R 108.8
C02B C01Y H01Q 108.8
C02B C01Y H01R 108.8
C02B C01Y C027 113.7(8)
C01H C01Z H01Z 119.9
C022 C01Z C01H 120.3(9)
C022 C01Z H01Z 119.9
C019 C020 C01K 119.9(8)
C019 C020 H020 120.1
C01K C020 H020 120.1
O00E C021 C1 107.8(12)
C02J C021 O00E 107.8(11)
C01V C022 H022 118.7
C01Z C022 C01V 122.7(9)
C01Z C022 H022 118.7
C01P C023 H023 120.2
C01T C023 C01P 119.6(8)
C01T C023 H023 120.2
H02A C024 H02B 107.6
C025 C024 H02A 108.7
C025 C024 H02B 108.7
C025 C024 C027 114.3(8)
C027 C024 H02A 108.7
C027 C024 H02B 108.7
C024 C025 H02C 107.9
C024 C025 H02D 107.9
H02C C025 H02D 107.2
C02A C025 C024 117.6(8)
C02A C025 H02C 107.9
C02A C025 H02D 107.9
O00C C026 C01A 111.9(6)
O00C C026 H02E 109.2
O00C C026 H02F 109.2
C01A C026 H02E 109.2
C01A C026 H02F 109.2
H02E C026 H02F 107.9
C01Y C027 H02G 107.8
C01Y C027 H02H 107.8
C024 C027 C01Y 118.2(8)
C024 C027 H02G 107.8
C024 C027 H02H 107.8
H02G C027 H02H 107.1
C01O C028 H028 121.0
C029 C028 C01O 118.0(10)
C029 C028 H028 121.0
C01V C029 H029 119.4
C028 C029 C01V 121.2(10)
C028 C029 H029 119.4
C01X C02A H02I 108.5
C01X C02A H02J 108.5
C025 C02A C01X 115.1(8)
C025 C02A H02I 108.5
C025 C02A H02J 108.5
H02I C02A H02J 107.5
C01Y C02B H02K 109.0
C01Y C02B H02L 109.0
H02K C02B H02L 107.8
C02G C02B C01Y 113.0(10)
C02G C02B H02K 109.0
C02G C02B H02L 109.0
C02B C02G H02M 108.4
C02B C02G H02N 108.4
C02B C02G C02I 115.5(13)
H02M C02G H02N 107.5
C02I C02G H02M 108.4
C02I C02G H02N 108.4
H02O C02H H02P 111.4
C02J C02H H02O 114.3
C02J C02H H02P 114.3
C14 C02H H02O 114.3
C14 C02H H02P 114.3
C14 C02H C02J 86(2)
C02G C02I H02Q 109.8
C02G C02I H02R 109.8
C02G C02I C02M 109.4(14)
H02Q C02I H02R 108.2
C02M C02I H02Q 109.8
C02M C02I H02R 109.8
C021 C02J C02H 108.8(13)
C02I C02M C19 119(3)
C0AA C02M C02I 112(3)
C0AA C02M C19 30(3)
C8 C2 C19 96(4)
C11 C2 C3 89(4)
C2 C3 C11 39(2)
C96 C3 C2 112(6)
C96 C3 C11 151(6)
C02M C0AA C11 109(3)
C19 C0AA C02M 109(6)
C02H C14 H14A 103.5
C02H C14 H14B 103.5
C02H C14 C35 135(4)
H14A C14 H14B 105.3
C35 C14 H14A 103.5
C35 C14 H14B 103.5
C3 C96 H96A 100.4
C3 C96 H96B 100.3
C3 C96 C35 146(8)
H96A C96 H96B 104.3
C35 C96 H96A 100.4
C35 C96 H96B 100.3
C14 C35 C96 154(4)
C14 C35 H35A 98.1
C14 C35 H35B 98.1
C96 C35 H35A 98.1
C96 C35 H35B 98.1
H35A C35 H35B 103.7
C021 C1 C21 101(2)
H6A C6 H6B 110.1
C21 C6 H6A 112.6
C21 C6 H6B 112.6
C34 C6 H6A 112.6
C34 C6 H6B 112.6
C34 C6 C21 96(3)
C46 C8 C2 107(7)
C1 C21 H21A 97.9
C1 C21 H21B 97.9
C6 C21 C1 154(3)
C6 C21 H21A 97.9
C6 C21 H21B 97.9
H21A C21 H21B 103.7
C6 C34 H34A 109.9
C6 C34 H34B 109.9
H34A C34 H34B 108.3
C46 C34 C6 109(4)
C46 C34 H34A 109.9
C46 C34 H34B 109.9
C8 C46 H46A 103.3
C8 C46 H46B 103.3
C34 C46 C8 135(6)
C34 C46 H46A 103.3
C34 C46 H46B 103.3
H46A C46 H46B 105.2
C2 C19 C02M 132(6)
C0AA C19 C02M 41(4)
C0AA C19 C2 105(7)
C2 C11 C3 52(3)
C2 C11 C0AA 101(4)
C0AA C11 C3 98(3)

loop_
_geom_bond_atom_site_label_1
_geom_bond_atom_site_label_2
_geom_bond_distance
Na01 O007 2.673(7)
Na01 O009 2.692(6)
Na01 O00A 2.729(6)
Na01 O00C 2.685(7)
Na01 N00D 2.471(7)
Na01 N00F 2.501(7)
Na01 N00G 2.481(6)
Na01 N00H 2.547(7)
P02 F00P 1.570(8)
P02 F00V 1.562(8)
P02 F01I 1.547(9)
P02 F01S 1.525(8)
P02 F02C 1.580(11)
P02 F02E 1.586(11)
O003 C00O 1.376(8)
O003 C01J 1.431(9)
O004 C00Q 1.383(9)
O004 C00X 1.412(9)
O005 C00M 1.373(8)
O005 C01C 1.427(10)
O006 C00N 1.341(9)
O006 C01L 1.476(10)
O007 C00N 1.208(9)
O009 C01Q 1.335(11)
O009 C01X 1.481(9)
O00A C00Z 1.203(8)
O00B C019 1.363(9)
O00B C01R 1.453(9)
O00C C01W 1.321(10)
O00C C026 1.430(9)
N00D C00J 1.333(10)
N00D C00K 1.336(10)
O00E C00Z 1.343(9)
O00E C021 1.460(10)
N00F C00T 1.363(9)
N00F C00U 1.329(10)
N00G C00R 1.359(10)
N00G C00Y 1.333(10)
N00H C018 1.358(10)
N00H C01O 1.328(10)
O00I C01Q 1.213(10)
C00J C018 1.462(11)
C00J C01H 1.417(11)
C00K C00N 1.473(11)
C00K C01N 1.402(11)
C00L H00L 0.9500
C00L C00O 1.381(11)
C00L C012 1.397(10)
C00M C013 1.387(11)
C00M C01B 1.389(11)
C00O C014 1.386(11)
C00Q C016 1.357(10)
C00Q C019 1.413(11)
C00R C00T 1.437(11)
C00R C00W 1.416(10)
C00S H00S 0.9500
C00S C00Y 1.403(10)
C00S C011 1.364(11)
C00T C01P 1.412(12)
C00U C01Q 1.482(12)
C00U C01T 1.414(12)
C00W C011 1.392(11)
C00W C01E 1.415(11)
C00X H00A 0.9900
C00X H00B 0.9900
C00X C01J 1.508(10)
C00Y C00Z 1.495(12)
O010 C01W 1.208(10)
C011 H011 0.9500
C012 H012 0.9500
C012 C015 1.380(11)
C013 H013 0.9500
C013 C01G 1.376(10)
C014 H014 0.9500
C014 C01D 1.384(11)
C015 C01D 1.400(12)
C015 C01L 1.509(11)
C016 H016 0.9500
C016 C01M 1.397(11)
C017 H017 0.9500
C017 C01A 1.369(12)
C017 C01B 1.373(10)
C018 C01V 1.402(12)
C019 C020 1.377(11)
C01A C01G 1.380(12)
C01A C026 1.517(10)
C01B H01B 0.9500
C01C H01A 0.9900
C01C H01C 0.9900
C01C C01R 1.513(10)
C01D H01D 0.9500
C01E H01E 0.9500
C01E C01F 1.340(12)
C01F H01F 0.9500
C01F C01P 1.423(11)
C01G H01G 0.9500
C01H C01U 1.382(12)
C01H C01Z 1.451(13)
C01J H01H 0.9900
C01J H01I 0.9900
C01K H01K 0.9500
C01K C01M 1.372(12)
C01K C020 1.387(11)
C01M H01M 0.9500
C01N H01N 0.9500
C01N C01U 1.364(12)
C01O C01W 1.478(12)
C01O C028 1.395(13)
C01P C023 1.400(12)
C01R H01J 0.9900
C01R H01L 0.9900
C01T H01T 0.9500
C01T C023 1.363(11)
C01U H01U 0.9500
C01V C022 1.415(13)
C01V C029 1.412(14)
C01X H01O 0.9900
C01X H01P 0.9900
C01X C02A 1.485(13)
C01Y H01Q 0.9900
C01Y H01R 0.9900
C01Y C027 1.518(13)
C01Y C02B 1.516(14)
C01Z H01Z 0.9500
C01Z C022 1.334(13)
C020 H020 0.9500
C021 C02J 1.45(2)
C021 C1 1.50(3)
C022 H022 0.9500
C023 H023 0.9500
C024 H02A 0.9900
C024 H02B 0.9900
C024 C025 1.503(13)
C024 C027 1.503(12)
C025 H02C 0.9900
C025 H02D 0.9900
C025 C02A 1.473(12)
C026 H02E 0.9900
C026 H02F 0.9900
C027 H02G 0.9900
C027 H02H 0.9900
C028 H028 0.9500
C028 C029 1.351(14)
C029 H029 0.9500
C02A H02I 0.9900
C02A H02J 0.9900
C02B H02K 0.9900
C02B H02L 0.9900
C02B C02G 1.506(16)
C02G H02M 0.9900
C02G H02N 0.9900
C02G C02I 1.531(18)
C02H H02O 0.9900
C02H H02P 0.9900
C02H C02J 1.64(3)
C02H C14 1.39(4)
C02I H02Q 0.9900
C02I H02R 0.9900
C02I C02M 1.54(2)
C02M C0AA 1.358(18)
C02M C19 1.97(10)
C2 C3 1.54(5)
C2 C8 1.59(11)
C2 C19 1.73(9)
C2 C11 1.22(5)
C3 C96 1.10(6)
C3 C11 1.95(7)
C0AA C19 1.05(9)
C0AA C11 1.67(6)
C14 H14A 0.9900
C14 H14B 0.9900
C14 C35 1.540(19)
C96 H96A 0.9900
C96 H96B 0.9900
C96 C35 1.55(2)
C35 H35A 0.9900
C35 H35B 0.9900
C1 C21 1.67(5)
C6 H6A 0.9900
C6 H6B 0.9900
C6 C21 1.55(5)
C6 C34 1.54(2)
C8 C46 1.54(2)
C21 H21A 0.9900
C21 H21B 0.9900
C34 H34A 0.9900
C34 H34B 0.9900
C34 C46 1.53(2)
C46 H46A 0.9900
C46 H46B 0.9900
